data_7003939
loop_
_publ_author_name
'Ramakrishnan, Sethu'
'Palaniandavar, Mallayan'

_publ_section_title
;
 Interaction of rac-[Cu(diimine)3]2+ and rac-[Zn(diimine)3]2+ complexes
 with CT DNA: effect of fluxional Cu(ii) geometry on DNA binding,
 ligand--promoted exciton coupling and prominent DNA cleavage
;
_journal_issue 29
_journal_name_full 'Dalton Transactions'
_journal_page_first 3866
_journal_page_last 3878
_journal_paper_doi 10.1039/b801497c
_journal_year 2008
_chemical_formula_sum 'C42 H38 Cl2 Cu N6 O9'
_chemical_formula_weight 905.22
_chemical_name_common 'tris diimine copper(II)'
_chemical_name_systematic 'tris diimine copper(II)'
_space_group_IT_number 14
_symmetry_cell_setting monoclinic
_symmetry_space_group_name_Hall '-P 2ybc'
_symmetry_space_group_name_H-M 'P 1 21/c 1'
_atom_sites_solution_hydrogens geom
_atom_sites_solution_primary direct
_atom_sites_solution_secondary difmap
_audit_creation_method SHELXL-97
_cell_angle_alpha 90.00
_cell_angle_beta 101.14(3)
_cell_angle_gamma 90.00
_cell_formula_units_Z 4
_cell_length_a 12.579(3)
_cell_length_b 18.022(4)
_cell_length_c 18.052(4)
_cell_measurement_reflns_used 25
_cell_measurement_temperature 293(2)
_cell_measurement_theta_max 28.3
_cell_measurement_theta_min 2.0
_cell_volume 4015.3(16)
_computing_cell_refinement CAD4
_computing_data_collection 'CAD4 Mach2'
_computing_data_reduction SHELXL-97
_computing_molecular_graphics PLATON
_computing_publication_material PLATON
_computing_structure_refinement 'SHELXL-97 (Sheldrick, 1997)'
_computing_structure_solution 'SHELXS-97 (Sheldrick, 1997)'
_diffrn_ambient_temperature 293(2)
_diffrn_measured_fraction_theta_full 0.993
_diffrn_measured_fraction_theta_max 0.993
_diffrn_measurement_device_type 'Enraf-Nonius CAD4 Mach2'
_diffrn_measurement_method 'theta-2theta scan'
_diffrn_radiation_monochromator graphite
_diffrn_radiation_source 'fine-focus sealed tube'
_diffrn_radiation_type MoK\a
_diffrn_radiation_wavelength 0.71073
_diffrn_reflns_av_R_equivalents 0.0786
_diffrn_reflns_av_sigmaI/netI 0.1118
_diffrn_reflns_limit_h_max 16
_diffrn_reflns_limit_h_min -16
_diffrn_reflns_limit_k_max 23
_diffrn_reflns_limit_k_min -24
_diffrn_reflns_limit_l_max 24
_diffrn_reflns_limit_l_min -17
_diffrn_reflns_number 26857
_diffrn_reflns_theta_full 28.27
_diffrn_reflns_theta_max 28.27
_diffrn_reflns_theta_min 2.00
_diffrn_standards_decay_% 0.5
_diffrn_standards_interval_time 1
_diffrn_standards_number 3
_exptl_absorpt_coefficient_mu 0.742
_exptl_absorpt_correction_type none
_exptl_crystal_colour Green
_exptl_crystal_density_diffrn 1.497
_exptl_crystal_density_method 'not measured'
_exptl_crystal_description Rectangular
_exptl_crystal_F_000 1868
_exptl_crystal_size_max 0.21
_exptl_crystal_size_mid 0.15
_exptl_crystal_size_min 0.10
_refine_diff_density_max 0.547
_refine_diff_density_min -0.438
_refine_diff_density_rms 0.081
_refine_ls_extinction_method none
_refine_ls_goodness_of_fit_ref 1.016
_refine_ls_hydrogen_treatment constr
_refine_ls_matrix_type full
_refine_ls_number_parameters 547
_refine_ls_number_reflns 9882
_refine_ls_number_restraints 0
_refine_ls_restrained_S_all 1.016
_refine_ls_R_factor_all 0.1664
_refine_ls_R_factor_gt 0.0869
_refine_ls_shift/su_max 0.001
_refine_ls_shift/su_mean 0.000
_refine_ls_structure_factor_coef Fsqd
_refine_ls_weighting_details 'calc w=1/[\s^2^(Fo^2^)+(0.0994P)^2^+0.7265P] where P=(Fo^2^+2Fc^2^)/3'
_refine_ls_weighting_scheme calc
_refine_ls_wR_factor_gt 0.1921
_refine_ls_wR_factor_ref 0.2278
_reflns_number_gt 5084
_reflns_number_total 9882
_reflns_threshold_expression >2sigma(I)
_cod_data_source_file b801497c.txt
_cod_data_source_block mpsr1
_cod_original_cell_volume 4015.2(14)
_cod_original_sg_symbol_H-M P2(1)/c
_cod_database_code 7003939
_cod_depositor_comments
;
 Marking attached hydrogen atoms.

 Antanas Vaitkus,
 2017-01-04
;

loop_
_symmetry_equiv_pos_as_xyz
'x, y, z'
'-x, y+1/2, -z+1/2'
'-x, -y, -z'
'x, -y-1/2, z-1/2'

loop_
_atom_site_label
_atom_site_type_symbol
_atom_site_fract_x
_atom_site_fract_y
_atom_site_fract_z
_atom_site_U_iso_or_equiv
_atom_site_adp_type
_atom_site_occupancy
_atom_site_symmetry_multiplicity
_atom_site_calc_flag
_atom_site_refinement_flags
_atom_site_disorder_assembly
_atom_site_disorder_group
_atom_site_attached_hydrogens
Cu1 Cu 0.73573(4) 0.02271(3) 0.78671(3) 0.0395(2) Uani 1 1 d . . . 0
Cl1 Cl 0.82518(16) 0.27899(10) 0.60111(12) 0.0908(6) Uani 1 1 d . . . 0
Cl2 Cl 0.72429(14) 0.74751(8) 0.02951(10) 0.0755(5) Uani 1 1 d . . . 0
O1 O 0.9085(6) 0.3207(4) 0.6412(4) 0.167(3) Uani 1 1 d . . . 0
O2 O 0.7395(7) 0.2841(4) 0.6368(7) 0.253(6) Uani 1 1 d . . . 0
O3 O 0.8491(5) 0.2030(3) 0.6015(3) 0.1187(18) Uani 1 1 d . . . 0
O4 O 0.7989(6) 0.3093(3) 0.5283(3) 0.157(3) Uani 1 1 d . . . 0
O5 O 0.7483(5) 0.8049(3) 0.0813(4) 0.132(2) Uani 1 1 d . . . 0
O6 O 0.6591(6) 0.7723(5) -0.0341(4) 0.174(3) Uani 1 1 d . . . 0
O7 O 0.6753(9) 0.6953(4) 0.0647(4) 0.209(4) Uani 1 1 d . . . 0
O8 O 0.8166(8) 0.7194(6) 0.0134(5) 0.249(5) Uani 1 1 d . . . 0
O9 O 0.9768(6) 0.1525(4) 0.5019(4) 0.171(3) Uani 1 1 d . . . 2
N1 N 0.6277(3) 0.0556(2) 0.6899(2) 0.0448(10) Uani 1 1 d . . . 0
N2 N 0.6314(3) -0.0755(2) 0.7601(2) 0.0489(10) Uani 1 1 d . . . 0
N3 N 0.8444(3) 0.1179(2) 0.8026(2) 0.0461(10) Uani 1 1 d . . . 0
N4 N 0.8490(3) -0.0040(2) 0.7196(2) 0.0482(10) Uani 1 1 d . . . 0
N5 N 0.8119(3) -0.0209(2) 0.8887(2) 0.0450(9) Uani 1 1 d . . . 0
N6 N 0.6363(3) 0.0654(2) 0.8573(2) 0.0451(10) Uani 1 1 d . . . 0
C1 C 0.6275(4) 0.1211(3) 0.6563(3) 0.0562(14) Uani 1 1 d . . . 0
H1 H 0.6826 0.1546 0.6745 0.067 Uiso 1 1 calc R . . 0
C2 C 0.5489(5) 0.1412(3) 0.5958(3) 0.0668(16) Uani 1 1 d . . . 0
H2 H 0.5501 0.1882 0.5747 0.080 Uiso 1 1 calc R . . 0
C3 C 0.4695(5) 0.0924(3) 0.5669(3) 0.0598(14) Uani 1 1 d . . . 0
H3 H 0.4167 0.1057 0.5255 0.072 Uiso 1 1 calc R . . 0
C4 C 0.3861(4) -0.0335(3) 0.5714(3) 0.0536(13) Uani 1 1 d . . . 0
C5 C 0.3877(4) -0.0995(3) 0.6072(3) 0.0638(15) Uani 1 1 d . . . 0
C6 C 0.4764(5) -0.1828(3) 0.7154(4) 0.0707(17) Uani 1 1 d . . . 0
H6 H 0.4248 -0.2197 0.7011 0.085 Uiso 1 1 calc R . . 0
C7 C 0.5569(5) -0.1934(3) 0.7764(4) 0.0714(17) Uani 1 1 d . . . 0
H7 H 0.5605 -0.2374 0.8037 0.086 Uiso 1 1 calc R . . 0
C8 C 0.6333(5) -0.1387(3) 0.7978(3) 0.0584(14) Uani 1 1 d . . . 0
H8 H 0.6877 -0.1463 0.8399 0.070 Uiso 1 1 calc R . . 0
C9 C 0.5512(4) -0.0640(3) 0.6994(3) 0.0458(12) Uani 1 1 d . . . 0
C10 C 0.5488(4) 0.0064(3) 0.6620(3) 0.0440(11) Uani 1 1 d . . . 0
C11 C 0.4669(4) 0.0214(3) 0.5994(3) 0.0483(12) Uani 1 1 d . . . 0
C12 C 0.4702(4) -0.1163(3) 0.6734(3) 0.0536(13) Uani 1 1 d . . . 0
C13 C 0.3011(5) -0.0150(4) 0.5028(3) 0.0747(18) Uani 1 1 d . . . 0
H13A H 0.2535 -0.0566 0.4901 0.112 Uiso 1 1 calc R . . 0
H13B H 0.3357 -0.0039 0.4612 0.112 Uiso 1 1 calc R . . 0
H13C H 0.2602 0.0273 0.5135 0.112 Uiso 1 1 calc R . . 0
C14 C 0.3055(6) -0.1604(5) 0.5811(4) 0.116(3) Uani 1 1 d . . . 0
H14A H 0.2726 -0.1755 0.6224 0.174 Uiso 1 1 calc R . . 0
H14B H 0.3413 -0.2021 0.5636 0.174 Uiso 1 1 calc R . . 0
H14C H 0.2507 -0.1421 0.5407 0.174 Uiso 1 1 calc R . . 0
C15 C 0.8452(4) 0.1752(3) 0.8486(3) 0.0618(15) Uani 1 1 d . . . 0
H15 H 0.7922 0.1780 0.8780 0.074 Uiso 1 1 calc R . . 0
C16 C 0.9215(5) 0.2308(3) 0.8547(4) 0.0732(17) Uani 1 1 d . . . 0
H16 H 0.9208 0.2696 0.8886 0.088 Uiso 1 1 calc R . . 0
C17 C 0.9979(5) 0.2285(3) 0.8107(4) 0.0665(16) Uani 1 1 d . . . 0
H17 H 1.0484 0.2666 0.8134 0.080 Uiso 1 1 calc R . . 0
C18 C 1.0818(4) 0.1615(3) 0.7148(3) 0.0568(14) Uani 1 1 d . . . 0
C19 C 1.0842(5) 0.0994(3) 0.6722(3) 0.0615(15) Uani 1 1 d . . . 0
C20 C 0.9975(5) -0.0234(3) 0.6266(3) 0.0672(16) Uani 1 1 d . . . 0
H20 H 1.0465 -0.0307 0.5947 0.081 Uiso 1 1 calc R . . 0
C21 C 0.9216(5) -0.0748(3) 0.6303(3) 0.0680(16) Uani 1 1 d . . . 0
H21 H 0.9187 -0.1179 0.6017 0.082 Uiso 1 1 calc R . . 0
C22 C 0.8475(5) -0.0636(3) 0.6769(3) 0.0600(14) Uani 1 1 d . . . 0
H22 H 0.7947 -0.0994 0.6782 0.072 Uiso 1 1 calc R . . 0
C23 C 0.9250(4) 0.0485(3) 0.7159(3) 0.0428(11) Uani 1 1 d . . . 0
C24 C 0.9228(4) 0.1133(3) 0.7612(2) 0.0406(11) Uani 1 1 d . . . 0
C25 C 1.0007(4) 0.1683(3) 0.7608(3) 0.0499(12) Uani 1 1 d . . . 0
C26 C 1.0037(4) 0.0417(3) 0.6708(3) 0.0515(13) Uani 1 1 d . . . 0
C27 C 1.1618(5) 0.2246(4) 0.7156(4) 0.092(2) Uani 1 1 d . . . 0
H27A H 1.2088 0.2270 0.7643 0.138 Uiso 1 1 calc R . . 0
H27B H 1.1232 0.2705 0.7056 0.138 Uiso 1 1 calc R . . 0
H27C H 1.2042 0.2160 0.6776 0.138 Uiso 1 1 calc R . . 0
C28 C 1.1722(6) 0.0861(5) 0.6264(4) 0.110(3) Uani 1 1 d . . . 0
H28A H 1.2309 0.1201 0.6423 0.164 Uiso 1 1 calc R . . 0
H28B H 1.1428 0.0937 0.5738 0.164 Uiso 1 1 calc R . . 0
H28C H 1.1983 0.0361 0.6341 0.164 Uiso 1 1 calc R . . 0
C29 C 0.8984(4) -0.0644(3) 0.9039(3) 0.0549(13) Uani 1 1 d . . . 0
H29 H 0.9318 -0.0784 0.8644 0.066 Uiso 1 1 calc R . . 0
C30 C 0.9410(5) -0.0899(3) 0.9751(4) 0.0644(15) Uani 1 1 d . . . 0
H30 H 1.0014 -0.1207 0.9828 0.077 Uiso 1 1 calc R . . 0
C31 C 0.8949(5) -0.0701(3) 1.0343(3) 0.0618(15) Uani 1 1 d . . . 0
H31 H 0.9244 -0.0868 1.0826 0.074 Uiso 1 1 calc R . . 0
C32 C 0.7461(5) -0.0004(3) 1.0819(3) 0.0575(14) Uani 1 1 d . . . 0
C33 C 0.6546(5) 0.0427(3) 1.0643(3) 0.0565(14) Uani 1 1 d . . . 0
C34 C 0.5244(5) 0.1118(3) 0.9656(3) 0.0624(15) Uani 1 1 d . . . 0
H34 H 0.4859 0.1283 1.0016 0.075 Uiso 1 1 calc R . . 0
C35 C 0.4914(5) 0.1325(3) 0.8924(4) 0.0715(17) Uani 1 1 d . . . 0
H35 H 0.4308 0.1626 0.8782 0.086 Uiso 1 1 calc R . . 0
C36 C 0.5493(4) 0.1081(3) 0.8391(3) 0.0578(14) Uani 1 1 d . . . 0
H36 H 0.5265 0.1221 0.7890 0.069 Uiso 1 1 calc R . . 0
C37 C 0.6696(4) 0.0441(2) 0.9305(3) 0.0432(11) Uani 1 1 d . . . 0
C38 C 0.7642(4) -0.0014(2) 0.9485(3) 0.0415(11) Uani 1 1 d . . . 0
C39 C 0.8018(4) -0.0239(3) 1.0226(3) 0.0509(12) Uani 1 1 d . . . 0
C40 C 0.6152(4) 0.0661(3) 0.9880(3) 0.0485(12) Uani 1 1 d . . . 0
C41 C 0.7936(6) -0.0226(4) 1.1607(3) 0.092(2) Uani 1 1 d . . . 0
H41A H 0.7397 -0.0182 1.1915 0.137 Uiso 1 1 calc R . . 0
H41B H 0.8538 0.0092 1.1802 0.137 Uiso 1 1 calc R . . 0
H41C H 0.8181 -0.0731 1.1612 0.137 Uiso 1 1 calc R . . 0
C42 C 0.5946(5) 0.0682(4) 1.1243(3) 0.0804(19) Uani 1 1 d . . . 0
H42A H 0.5949 0.0294 1.1607 0.121 Uiso 1 1 calc R . . 0
H42B H 0.5212 0.0802 1.1015 0.121 Uiso 1 1 calc R . . 0
H42C H 0.6295 0.1114 1.1490 0.121 Uiso 1 1 calc R . . 0

loop_
_atom_site_aniso_label
_atom_site_aniso_U_11
_atom_site_aniso_U_22
_atom_site_aniso_U_33
_atom_site_aniso_U_23
_atom_site_aniso_U_13
_atom_site_aniso_U_12
Cu1 0.0386(3) 0.0396(3) 0.0406(4) 0.0000(3) 0.0082(2) 0.0015(3)
Cl1 0.0822(12) 0.0709(12) 0.1146(16) 0.0151(11) 0.0071(11) -0.0006(10)
Cl2 0.0793(11) 0.0518(9) 0.0879(12) -0.0107(8) -0.0031(9) 0.0065(8)
O1 0.177(7) 0.154(6) 0.151(6) 0.023(4) -0.013(5) -0.089(5)
O2 0.206(8) 0.100(5) 0.525(17) 0.019(7) 0.251(11) -0.004(5)
O3 0.120(4) 0.095(4) 0.133(5) 0.033(3) 0.004(4) 0.032(3)
O4 0.225(8) 0.108(5) 0.114(5) 0.030(4) -0.022(5) 0.036(5)
O5 0.115(4) 0.117(4) 0.164(6) -0.055(4) 0.028(4) -0.033(4)
O6 0.157(6) 0.218(7) 0.127(6) 0.075(5) -0.018(5) 0.042(6)
O7 0.357(13) 0.138(6) 0.118(5) -0.003(4) 0.014(6) -0.138(7)
O8 0.246(10) 0.293(11) 0.210(9) -0.032(8) 0.048(8) 0.191(9)
O9 0.182(7) 0.199(7) 0.134(6) 0.019(5) 0.036(5) 0.036(6)
N1 0.049(2) 0.043(2) 0.044(2) 0.0072(19) 0.0144(19) 0.0020(19)
N2 0.049(2) 0.052(3) 0.048(3) 0.008(2) 0.014(2) 0.007(2)
N3 0.042(2) 0.054(3) 0.045(2) -0.001(2) 0.0127(19) 0.0003(19)
N4 0.056(3) 0.041(2) 0.046(3) -0.0026(19) 0.005(2) 0.000(2)
N5 0.044(2) 0.042(2) 0.049(2) -0.0016(19) 0.0088(19) 0.0014(19)
N6 0.038(2) 0.044(2) 0.054(3) 0.0013(19) 0.0086(19) -0.0027(18)
C1 0.060(3) 0.053(3) 0.059(4) 0.000(3) 0.018(3) -0.002(3)
C2 0.086(4) 0.048(3) 0.068(4) 0.015(3) 0.020(4) 0.013(3)
C3 0.060(3) 0.065(4) 0.053(3) 0.005(3) 0.006(3) 0.023(3)
C4 0.042(3) 0.071(4) 0.047(3) -0.006(3) 0.005(2) 0.003(3)
C5 0.056(3) 0.074(4) 0.062(4) -0.018(3) 0.012(3) -0.010(3)
C6 0.073(4) 0.053(4) 0.085(5) -0.001(3) 0.012(4) -0.009(3)
C7 0.086(5) 0.055(4) 0.076(5) 0.013(3) 0.023(4) 0.001(3)
C8 0.063(4) 0.060(4) 0.051(3) 0.004(3) 0.009(3) 0.010(3)
C9 0.045(3) 0.052(3) 0.043(3) -0.001(2) 0.014(2) 0.003(2)
C10 0.048(3) 0.043(3) 0.044(3) -0.003(2) 0.016(2) 0.003(2)
C11 0.047(3) 0.060(3) 0.040(3) 0.000(2) 0.013(2) 0.018(3)
C12 0.054(3) 0.051(3) 0.054(3) -0.002(3) 0.008(3) 0.000(3)
C13 0.057(4) 0.107(5) 0.055(4) -0.013(3) -0.004(3) 0.017(3)
C14 0.103(6) 0.115(6) 0.110(6) 0.004(5) -0.030(5) -0.048(5)
C15 0.051(3) 0.073(4) 0.066(4) -0.015(3) 0.021(3) 0.002(3)
C16 0.065(4) 0.072(4) 0.085(5) -0.029(3) 0.018(3) 0.001(3)
C17 0.051(3) 0.059(4) 0.089(5) -0.011(3) 0.012(3) -0.010(3)
C18 0.051(3) 0.063(3) 0.059(4) 0.008(3) 0.016(3) -0.008(3)
C19 0.068(4) 0.069(4) 0.055(4) 0.007(3) 0.031(3) 0.000(3)
C20 0.077(4) 0.075(4) 0.053(4) 0.001(3) 0.021(3) 0.022(4)
C21 0.090(5) 0.053(3) 0.055(4) -0.010(3) 0.000(3) 0.013(3)
C22 0.066(4) 0.056(3) 0.055(4) 0.005(3) 0.004(3) 0.001(3)
C23 0.039(3) 0.053(3) 0.036(3) 0.001(2) 0.005(2) 0.003(2)
C24 0.037(2) 0.047(3) 0.036(3) 0.000(2) 0.003(2) 0.001(2)
C25 0.047(3) 0.050(3) 0.052(3) 0.001(2) 0.010(2) -0.006(2)
C26 0.055(3) 0.060(3) 0.038(3) 0.000(2) 0.007(2) 0.007(3)
C27 0.077(5) 0.096(5) 0.111(6) -0.004(4) 0.041(4) -0.031(4)
C28 0.110(6) 0.120(6) 0.123(7) -0.012(5) 0.083(5) -0.002(5)
C29 0.053(3) 0.050(3) 0.063(4) -0.001(3) 0.013(3) 0.000(3)
C30 0.058(3) 0.053(3) 0.082(5) -0.001(3) 0.011(3) 0.008(3)
C31 0.061(4) 0.060(3) 0.059(4) 0.009(3) -0.002(3) 0.002(3)
C32 0.071(4) 0.056(3) 0.047(3) 0.003(3) 0.014(3) -0.011(3)
C33 0.063(4) 0.052(3) 0.059(4) -0.011(3) 0.023(3) -0.013(3)
C34 0.064(4) 0.061(4) 0.071(4) -0.012(3) 0.035(3) 0.001(3)
C35 0.058(4) 0.071(4) 0.090(5) 0.005(4) 0.027(4) 0.026(3)
C36 0.059(3) 0.054(3) 0.060(4) 0.009(3) 0.009(3) 0.006(3)
C37 0.042(3) 0.039(3) 0.050(3) -0.002(2) 0.012(2) -0.005(2)
C38 0.038(3) 0.037(2) 0.048(3) -0.003(2) 0.005(2) -0.006(2)
C39 0.054(3) 0.042(3) 0.055(3) 0.007(2) 0.007(3) -0.005(2)
C40 0.051(3) 0.041(3) 0.057(3) -0.007(2) 0.018(3) -0.002(2)
C41 0.114(6) 0.113(6) 0.048(4) 0.013(4) 0.014(4) 0.022(5)
C42 0.099(5) 0.089(5) 0.065(4) -0.013(3) 0.045(4) -0.009(4)

loop_
_atom_type_symbol
_atom_type_description
_atom_type_scat_dispersion_real
_atom_type_scat_dispersion_imag
_atom_type_scat_source
C C 0.0033 0.0016 'International Tables Vol C Tables 4.2.6.8 and 6.1.1.4'
H H 0.0000 0.0000 'International Tables Vol C Tables 4.2.6.8 and 6.1.1.4'
N N 0.0061 0.0033 'International Tables Vol C Tables 4.2.6.8 and 6.1.1.4'
O O 0.0106 0.0060 'International Tables Vol C Tables 4.2.6.8 and 6.1.1.4'
Cl Cl 0.1484 0.1585 'International Tables Vol C Tables 4.2.6.8 and 6.1.1.4'
Cu Cu 0.3201 1.2651 'International Tables Vol C Tables 4.2.6.8 and 6.1.1.4'

loop_
_geom_angle_atom_site_label_1
_geom_angle_atom_site_label_2
_geom_angle_atom_site_label_3
_geom_angle
_geom_angle_site_symmetry_1
_geom_angle_site_symmetry_3
_geom_angle_publ_flag
N5 Cu1 N1 166.95(15) . . ?
N5 Cu1 N6 79.96(16) . . ?
N1 Cu1 N6 92.10(15) . . ?
N5 Cu1 N4 100.28(15) . . ?
N1 Cu1 N4 89.22(15) . . ?
N6 Cu1 N4 170.80(15) . . ?
N5 Cu1 N3 90.68(15) . . ?
N1 Cu1 N3 100.23(15) . . ?
N6 Cu1 N3 93.70(14) . . ?
N4 Cu1 N3 77.11(15) . . ?
N5 Cu1 N2 92.43(15) . . ?
N1 Cu1 N2 77.33(16) . . ?
N6 Cu1 N2 91.53(14) . . ?
N4 Cu1 N2 97.64(15) . . ?
N3 Cu1 N2 174.32(14) . . ?
O2 Cl1 O1 107.9(6) . . ?
O2 Cl1 O3 104.6(4) . . ?
O1 Cl1 O3 113.0(4) . . ?
O2 Cl1 O4 110.6(6) . . ?
O1 Cl1 O4 107.3(4) . . ?
O3 Cl1 O4 113.4(4) . . ?
O8 Cl2 O7 109.3(7) . . ?
O8 Cl2 O6 110.3(5) . . ?
O7 Cl2 O6 111.9(5) . . ?
O8 Cl2 O5 109.9(6) . . ?
O7 Cl2 O5 105.2(4) . . ?
O6 Cl2 O5 110.1(5) . . ?
C1 N1 C10 118.4(5) . . ?
C1 N1 Cu1 125.5(4) . . ?
C10 N1 Cu1 116.1(3) . . ?
C8 N2 C9 118.9(5) . . ?
C8 N2 Cu1 129.0(4) . . ?
C9 N2 Cu1 111.9(3) . . ?
C15 N3 C24 118.6(4) . . ?
C15 N3 Cu1 128.7(3) . . ?
C24 N3 Cu1 112.7(3) . . ?
C22 N4 C23 118.0(4) . . ?
C22 N4 Cu1 126.1(4) . . ?
C23 N4 Cu1 115.7(3) . . ?
C29 N5 C38 117.0(4) . . ?
C29 N5 Cu1 129.2(4) . . ?
C38 N5 Cu1 113.8(3) . . ?
C36 N6 C37 119.3(4) . . ?
C36 N6 Cu1 128.5(4) . . ?
C37 N6 Cu1 112.2(3) . . ?
N1 C1 C2 122.4(5) . . ?
C3 C2 C1 119.8(5) . . ?
C2 C3 C11 120.1(5) . . ?
C5 C4 C11 119.6(5) . . ?
C5 C4 C13 122.0(5) . . ?
C11 C4 C13 118.4(5) . . ?
C4 C5 C12 121.2(5) . . ?
C4 C5 C14 122.8(6) . . ?
C12 C5 C14 116.0(6) . . ?
C7 C6 C12 120.6(6) . . ?
C6 C7 C8 119.7(6) . . ?
N2 C8 C7 122.0(5) . . ?
N2 C9 C12 123.3(5) . . ?
N2 C9 C10 117.4(5) . . ?
C12 C9 C10 119.3(5) . . ?
N1 C10 C11 123.1(4) . . ?
N1 C10 C9 117.1(5) . . ?
C11 C10 C9 119.7(5) . . ?
C10 C11 C3 116.0(5) . . ?
C10 C11 C4 120.6(5) . . ?
C3 C11 C4 123.4(5) . . ?
C9 C12 C6 115.5(5) . . ?
C9 C12 C5 119.5(5) . . ?
C6 C12 C5 125.0(5) . . ?
N3 C15 C16 122.5(5) . . ?
C17 C16 C15 119.5(5) . . ?
C16 C17 C25 120.1(5) . . ?
C19 C18 C25 119.4(5) . . ?
C19 C18 C27 122.3(5) . . ?
C25 C18 C27 118.3(5) . . ?
C18 C19 C26 120.6(5) . . ?
C18 C19 C28 122.3(5) . . ?
C26 C19 C28 117.1(5) . . ?
C21 C20 C26 120.5(5) . . ?
C20 C21 C22 119.9(5) . . ?
N4 C22 C21 122.5(5) . . ?
N4 C23 C26 123.4(4) . . ?
N4 C23 C24 116.8(4) . . ?
C26 C23 C24 119.8(4) . . ?
N3 C24 C25 123.2(4) . . ?
N3 C24 C23 117.6(4) . . ?
C25 C24 C23 119.2(4) . . ?
C24 C25 C17 116.0(5) . . ?
C24 C25 C18 121.3(5) . . ?
C17 C25 C18 122.7(5) . . ?
C23 C26 C20 115.7(5) . . ?
C23 C26 C19 119.7(5) . . ?
C20 C26 C19 124.6(5) . . ?
N5 C29 C30 123.2(5) . . ?
C31 C30 C29 120.0(5) . . ?
C30 C31 C39 120.2(5) . . ?
C33 C32 C39 119.8(5) . . ?
C33 C32 C41 122.5(5) . . ?
C39 C32 C41 117.7(5) . . ?
C32 C33 C40 120.5(5) . . ?
C32 C33 C42 121.3(6) . . ?
C40 C33 C42 118.2(5) . . ?
C35 C34 C40 121.3(5) . . ?
C34 C35 C36 119.0(5) . . ?
N6 C36 C35 122.1(5) . . ?
N6 C37 C40 122.3(4) . . ?
N6 C37 C38 118.0(4) . . ?
C40 C37 C38 119.7(5) . . ?
N5 C38 C39 124.0(4) . . ?
N5 C38 C37 116.0(4) . . ?
C39 C38 C37 120.0(4) . . ?
C38 C39 C31 115.6(5) . . ?
C38 C39 C32 120.1(5) . . ?
C31 C39 C32 124.3(5) . . ?
C34 C40 C37 116.0(5) . . ?
C34 C40 C33 124.1(5) . . ?
C37 C40 C33 119.9(5) . . ?

loop_
_geom_bond_atom_site_label_1
_geom_bond_atom_site_label_2
_geom_bond_distance
_geom_bond_site_symmetry_2
_geom_bond_publ_flag
Cu1 N5 2.061(4) . ?
Cu1 N1 2.081(4) . ?
Cu1 N6 2.097(4) . ?
Cu1 N4 2.097(4) . ?
Cu1 N3 2.178(4) . ?
Cu1 N2 2.201(4) . ?
Cl1 O2 1.362(7) . ?
Cl1 O1 1.377(6) . ?
Cl1 O3 1.402(5) . ?
Cl1 O4 1.402(6) . ?
Cl2 O8 1.349(7) . ?
Cl2 O7 1.350(7) . ?
Cl2 O6 1.351(6) . ?
Cl2 O5 1.388(5) . ?
N1 C1 1.327(6) . ?
N1 C10 1.353(6) . ?
N2 C8 1.323(6) . ?
N2 C9 1.354(6) . ?
N3 C15 1.325(6) . ?
N3 C24 1.350(5) . ?
N4 C22 1.321(6) . ?
N4 C23 1.355(6) . ?
N5 C29 1.326(6) . ?
N5 C38 1.378(6) . ?
N6 C36 1.325(6) . ?
N6 C37 1.361(6) . ?
C1 C2 1.373(8) . ?
C2 C3 1.358(8) . ?
C3 C11 1.409(7) . ?
C4 C5 1.351(8) . ?
C4 C11 1.439(7) . ?
C4 C13 1.508(7) . ?
C5 C12 1.456(8) . ?
C5 C14 1.519(8) . ?
C6 C7 1.358(8) . ?
C6 C12 1.413(8) . ?
C7 C8 1.380(8) . ?
C9 C12 1.400(7) . ?
C9 C10 1.436(7) . ?
C10 C11 1.401(7) . ?
C15 C16 1.377(8) . ?
C16 C17 1.361(8) . ?
C17 C25 1.414(7) . ?
C18 C19 1.362(8) . ?
C18 C25 1.439(7) . ?
C18 C27 1.516(8) . ?
C19 C26 1.449(7) . ?
C19 C28 1.524(7) . ?
C20 C21 1.341(8) . ?
C20 C26 1.412(8) . ?
C21 C22 1.385(8) . ?
C23 C26 1.403(7) . ?
C23 C24 1.429(6) . ?
C24 C25 1.395(6) . ?
C29 C30 1.373(7) . ?
C30 C31 1.358(7) . ?
C31 C39 1.419(7) . ?
C32 C33 1.374(8) . ?
C32 C39 1.451(7) . ?
C32 C41 1.486(8) . ?
C33 C40 1.434(7) . ?
C33 C42 1.506(7) . ?
C34 C35 1.359(8) . ?
C34 C40 1.403(7) . ?
C35 C36 1.386(7) . ?
C37 C40 1.407(6) . ?
C37 C38 1.429(7) . ?
C38 C39 1.391(7) . ?
